data_2239063
loop_
_publ_author_name
'Saidov, Abdusalom Sh.'
'Turgunov, Kambarali K.'

_publ_section_title
;
 [2-(3,4-Dimethoxyphenyl)ethyl](3-{<i>N</i>-[2-(3,4-dimethoxyphenyl)ethyl]carbamoyl}propyl)azanium
 chloride dihydrate
;
_journal_issue 2
_journal_name_full 'Acta Crystallographica Section E'
_journal_page_first o232
_journal_paper_doi 10.1107/S1600536814001998
_journal_volume 70
_journal_year 2014
_chemical_formula_iupac 'C24 H35 N2 O5 +, Cl -, 2H2 O'
_chemical_formula_moiety 'C24 H35 N2 O5 +, Cl -, 2(H2 O)'
_chemical_formula_sum 'C24 H39 Cl N2 O7'
_chemical_formula_weight 503.02
_chemical_melting_point 406(2)
_chemical_name_systematic
'[2-(3,4-Dimethoxyphenyl)ethyl](3-{<i>N</i>-[2-(3,4-dimethoxyphenyl)ethyl]carbamoyl}propyl)azanium chloride dihydrate'
_space_group_IT_number 14
_symmetry_cell_setting monoclinic
_symmetry_space_group_name_Hall '-P 2ybc'
_symmetry_space_group_name_H-M 'P 1 21/c 1'
_atom_sites_solution_hydrogens geom
_atom_sites_solution_primary direct
_atom_sites_solution_secondary difmap
_audit_creation_method SHELXL-97
_cell_angle_alpha 90.00
_cell_angle_beta 93.490(9)
_cell_angle_gamma 90.00
_cell_formula_units_Z 4
_cell_length_a 21.977(3)
_cell_length_b 12.2295(10)
_cell_length_c 10.2217(9)
_cell_measurement_reflns_used 3039
_cell_measurement_temperature 295(2)
_cell_measurement_theta_max 67.2386
_cell_measurement_theta_min 3.6071
_cell_volume 2742.2(5)
_computing_cell_refinement 'CrysAlis PRO (Oxford Diffraction, 2009)'
_computing_data_collection 'CrysAlis PRO (Oxford Diffraction, 2009)'
_computing_data_reduction 'CrysAlis PRO (Oxford Diffraction, 2009)'
_computing_molecular_graphics 'XP in SHELXTL (Sheldrick, 2008)'
_computing_publication_material 'publCIF (Westrip, 2010)'
_computing_structure_refinement 'SHELXL97 (Sheldrick, 2008)'
_computing_structure_solution 'SHELXS97 (Sheldrick, 2008)'
_diffrn_ambient_temperature 295(2)
_diffrn_detector_area_resol_mean 10.2576
_diffrn_measured_fraction_theta_full 0.988
_diffrn_measured_fraction_theta_max 0.988
_diffrn_measurement_device_type 'Oxford Diffraction Xcalibur Ruby'
_diffrn_measurement_method '\w scans'
_diffrn_radiation_monochromator graphite
_diffrn_radiation_source 'Enhance (Cu) X-ray Source'
_diffrn_radiation_type CuK\a
_diffrn_radiation_wavelength 1.54184
_diffrn_reflns_av_R_equivalents 0.0348
_diffrn_reflns_av_sigmaI/netI 0.0378
_diffrn_reflns_limit_h_max 26
_diffrn_reflns_limit_h_min -25
_diffrn_reflns_limit_k_max 12
_diffrn_reflns_limit_k_min -14
_diffrn_reflns_limit_l_max 12
_diffrn_reflns_limit_l_min -12
_diffrn_reflns_number 11225
_diffrn_reflns_theta_full 67.30
_diffrn_reflns_theta_max 67.30
_diffrn_reflns_theta_min 4.03
_exptl_absorpt_coefficient_mu 1.590
_exptl_absorpt_correction_T_max 1.00000
_exptl_absorpt_correction_T_min 0.59846
_exptl_absorpt_correction_type multi-scan
_exptl_absorpt_process_details
;
(<i>CrysAlis PRO</i>; Oxford Diffraction, 2009)
;
_exptl_crystal_colour colourless
_exptl_crystal_density_diffrn 1.218
_exptl_crystal_density_method 'not measured'
_exptl_crystal_description prism
_exptl_crystal_F_000 1080
_exptl_crystal_size_max 0.60
_exptl_crystal_size_mid 0.40
_exptl_crystal_size_min 0.35
_refine_diff_density_max 0.195
_refine_diff_density_min -0.236
_refine_ls_extinction_method none
_refine_ls_goodness_of_fit_ref 0.973
_refine_ls_hydrogen_treatment mixed
_refine_ls_matrix_type full
_refine_ls_number_parameters 339
_refine_ls_number_reflns 4860
_refine_ls_number_restraints 0
_refine_ls_restrained_S_all 0.973
_refine_ls_R_factor_all 0.0854
_refine_ls_R_factor_gt 0.0463
_refine_ls_shift/su_max 0.001
_refine_ls_shift/su_mean 0.000
_refine_ls_structure_factor_coef Fsqd
_refine_ls_weighting_details 'calc w=1/[\s^2^(Fo^2^)+(0.0748P)^2^+0.0000P] where P=(Fo^2^+2Fc^2^)/3'
_refine_ls_weighting_scheme calc
_refine_ls_wR_factor_gt 0.1124
_refine_ls_wR_factor_ref 0.1314
_reflns_number_gt 3012
_reflns_number_total 4860
_reflns_threshold_expression I>2sigma(I)
_cod_data_source_file wm2799sup1.cif
_cod_data_source_block I
_cod_original_sg_symbol_H-M 'P 21/c'
_cod_database_code 2239063
_cod_database_fobs_code 2239063

loop_
_symmetry_equiv_pos_as_xyz
'x, y, z'
'-x, y+1/2, -z+1/2'
'-x, -y, -z'
'x, -y-1/2, z-1/2'

loop_
_atom_site_type_symbol
_atom_site_label
_atom_site_fract_x
_atom_site_fract_y
_atom_site_fract_z
_atom_site_U_iso_or_equiv
_atom_site_adp_type
_atom_site_calc_flag
_atom_site_refinement_flags
_atom_site_occupancy
_atom_site_symmetry_multiplicity
Cl Cl1 0.60316(3) 0.54002(5) 0.43730(7) 0.0681(2) Uani d . 1 1
O O1 0.04553(8) 0.60760(16) -0.00797(18) 0.0712(5) Uani d . 1 1
O O2 0.04433(7) 0.62103(15) 0.24413(18) 0.0680(5) Uani d . 1 1
O O3 0.35306(8) 0.87255(13) 0.4546(2) 0.0689(5) Uani d . 1 1
O O4 0.83315(9) 1.01542(13) 0.90785(19) 0.0709(5) Uani d . 1 1
O O5 0.89012(7) 0.84794(15) 1.01019(17) 0.0636(5) Uani d . 1 1
N N1 0.33989(9) 0.69124(17) 0.4423(2) 0.0553(5) Uani d . 1 1
N N2 0.59396(8) 0.76971(17) 0.5691(2) 0.0460(5) Uani d . 1 1
C C1 0.21020(10) 0.58872(18) 0.2146(2) 0.0503(6) Uani d . 1 1
C C2 0.21035(11) 0.5805(2) 0.0803(2) 0.0584(6) Uani d . 1 1
H H2A 0.2469 0.5712 0.0405 0.070 Uiso calc R 1 1
C C3 0.15577(12) 0.5863(2) 0.0040(2) 0.0605(6) Uani d . 1 1
H H3A 0.1565 0.5803 -0.0866 0.073 Uiso calc R 1 1
C C4 0.10113(11) 0.60055(19) 0.0590(2) 0.0520(6) Uani d . 1 1
C C5 0.10050(10) 0.60831(18) 0.1960(2) 0.0498(6) Uani d . 1 1
C C6 0.15446(10) 0.60152(19) 0.2707(2) 0.0504(6) Uani d . 1 1
H H6A 0.1538 0.6056 0.3614 0.061 Uiso calc R 1 1
C C7 0.04354(15) 0.5862(3) -0.1458(3) 0.0874(10) Uani d . 1 1
H H7A 0.0020 0.5880 -0.1807 0.131 Uiso calc R 1 1
H H7B 0.0606 0.5153 -0.1608 0.131 Uiso calc R 1 1
H H7C 0.0667 0.6408 -0.1883 0.131 Uiso calc R 1 1
C C8 0.03998(14) 0.6059(3) 0.3813(3) 0.0794(9) Uani d . 1 1
H H8A -0.0021 0.6062 0.4014 0.119 Uiso calc R 1 1
H H8B 0.0611 0.6641 0.4279 0.119 Uiso calc R 1 1
H H8C 0.0581 0.5372 0.4072 0.119 Uiso calc R 1 1
C C9 0.26858(11) 0.58427(19) 0.3007(3) 0.0574(6) Uani d . 1 1
H H9A 0.3003 0.5506 0.2525 0.069 Uiso calc R 1 1
H H9B 0.2623 0.5393 0.3768 0.069 Uiso calc R 1 1
C C10 0.28909(10) 0.69740(19) 0.3453(3) 0.0557(6) Uani d . 1 1
H H10A 0.3011 0.7391 0.2704 0.067 Uiso calc R 1 1
H H10B 0.2554 0.7352 0.3824 0.067 Uiso calc R 1 1
C C11 0.36817(10) 0.77996(19) 0.4917(2) 0.0503(6) Uani d . 1 1
C C12 0.42055(10) 0.76099(19) 0.5905(3) 0.0514(6) Uani d . 1 1
H H12A 0.4174 0.6882 0.6273 0.062 Uiso calc R 1 1
H H12B 0.4185 0.8134 0.6613 0.062 Uiso calc R 1 1
C C13 0.48157(10) 0.7724(2) 0.5283(2) 0.0544(6) Uani d . 1 1
H H13A 0.4860 0.7135 0.4661 0.065 Uiso calc R 1 1
H H13B 0.4824 0.8410 0.4808 0.065 Uiso calc R 1 1
C C14 0.53415(10) 0.7694(2) 0.6305(2) 0.0519(6) Uani d . 1 1
H H14A 0.5319 0.8324 0.6876 0.062 Uiso calc R 1 1
H H14B 0.5311 0.7041 0.6836 0.062 Uiso calc R 1 1
C C15 0.64681(10) 0.7750(2) 0.6672(2) 0.0548(6) Uani d . 1 1
H H15A 0.6467 0.7105 0.7225 0.066 Uiso calc R 1 1
H H15B 0.6425 0.8385 0.7226 0.066 Uiso calc R 1 1
C C16 0.70733(10) 0.7816(2) 0.6030(3) 0.0602(7) Uani d . 1 1
H H16A 0.7139 0.7152 0.5539 0.072 Uiso calc R 1 1
H H16B 0.7068 0.8428 0.5426 0.072 Uiso calc R 1 1
C C17 0.75800(10) 0.7962(2) 0.7074(2) 0.0518(6) Uani d . 1 1
C C18 0.77208(10) 0.9006(2) 0.7562(2) 0.0516(6) Uani d . 1 1
H H18A 0.7513 0.9609 0.7205 0.062 Uiso calc R 1 1
C C19 0.81614(10) 0.91564(18) 0.8559(2) 0.0502(6) Uani d . 1 1
C C20 0.84737(10) 0.82529(19) 0.9117(2) 0.0491(6) Uani d . 1 1
C C21 0.83303(11) 0.72290(19) 0.8639(3) 0.0604(7) Uani d . 1 1
H H21A 0.8532 0.6621 0.8999 0.072 Uiso calc R 1 1
C C22 0.78904(11) 0.7091(2) 0.7631(3) 0.0621(7) Uani d . 1 1
H H22A 0.7803 0.6390 0.7321 0.074 Uiso calc R 1 1
C C23 0.79880(15) 1.1081(2) 0.8642(3) 0.0781(9) Uani d . 1 1
H H23A 0.8149 1.1723 0.9079 0.117 Uiso calc R 1 1
H H23B 0.7570 1.0984 0.8838 0.117 Uiso calc R 1 1
H H23C 0.8013 1.1163 0.7713 0.117 Uiso calc R 1 1
C C24 0.91979(13) 0.7568(2) 1.0737(3) 0.0776(9) Uani d . 1 1
H H24A 0.9487 0.7826 1.1408 0.116 Uiso calc R 1 1
H H24B 0.9406 0.7150 1.0106 0.116 Uiso calc R 1 1
H H24C 0.8900 0.7116 1.1123 0.116 Uiso calc R 1 1
O O1W 0.46801(16) 0.5117(2) 0.3085(3) 0.0915(7) Uani d . 1 1
O O2W 0.40073(12) 1.04928(17) 0.5826(3) 0.0892(8) Uani d . 1 1
H H1W2 0.3843(19) 0.987(4) 0.537(4) 0.159(17) Uiso d . 1 1
H H2W2 0.4236(18) 1.034(3) 0.644(4) 0.116(15) Uiso d . 1 1
H H1W1 0.448(2) 0.495(4) 0.376(5) 0.16(2) Uiso d . 1 1
H H2W1 0.509(2) 0.513(4) 0.330(4) 0.16(2) Uiso d . 1 1
H H1 0.3518(11) 0.629(2) 0.476(2) 0.058(7) Uiso d . 1 1
H H2 0.5971(11) 0.707(2) 0.520(3) 0.071(8) Uiso d . 1 1
H H3 0.5953(10) 0.834(2) 0.511(2) 0.062(7) Uiso d . 1 1

loop_
_atom_site_aniso_label
_atom_site_aniso_U_11
_atom_site_aniso_U_22
_atom_site_aniso_U_33
_atom_site_aniso_U_12
_atom_site_aniso_U_13
_atom_site_aniso_U_23
Cl1 0.0868(5) 0.0462(3) 0.0703(4) 0.0017(3) -0.0030(3) 0.0004(3)
O1 0.0576(11) 0.0906(14) 0.0628(11) -0.0020(10) -0.0185(9) 0.0016(10)
O2 0.0452(10) 0.0919(14) 0.0668(12) 0.0045(9) 0.0015(8) -0.0032(10)
O3 0.0586(11) 0.0429(10) 0.1020(15) 0.0001(8) -0.0209(10) 0.0039(9)
O4 0.0856(13) 0.0493(10) 0.0745(12) 0.0019(9) -0.0230(10) -0.0066(9)
O5 0.0515(10) 0.0699(11) 0.0673(11) -0.0008(8) -0.0153(8) 0.0052(9)
N1 0.0438(11) 0.0415(11) 0.0781(15) -0.0004(9) -0.0155(10) 0.0037(11)
N2 0.0391(11) 0.0452(11) 0.0529(12) -0.0006(8) -0.0044(9) -0.0062(10)
C1 0.0465(13) 0.0435(12) 0.0599(15) 0.0000(10) -0.0047(11) -0.0039(11)
C2 0.0507(14) 0.0662(16) 0.0585(16) -0.0026(12) 0.0052(12) -0.0041(13)
C3 0.0652(17) 0.0707(16) 0.0451(14) -0.0081(14) -0.0002(12) -0.0010(12)
C4 0.0505(14) 0.0507(14) 0.0535(15) -0.0061(11) -0.0074(11) 0.0030(11)
C5 0.0455(13) 0.0496(13) 0.0537(14) 0.0012(10) -0.0018(11) -0.0045(11)
C6 0.0498(13) 0.0551(14) 0.0456(13) -0.0004(11) -0.0031(11) -0.0037(11)
C7 0.092(2) 0.104(2) 0.0616(19) -0.0084(19) -0.0325(17) -0.0010(17)
C8 0.0722(19) 0.095(2) 0.072(2) 0.0049(16) 0.0203(15) 0.0011(17)
C9 0.0493(14) 0.0501(13) 0.0713(17) 0.0025(11) -0.0085(12) -0.0103(13)
C10 0.0440(13) 0.0493(14) 0.0720(17) -0.0024(11) -0.0109(12) 0.0022(12)
C11 0.0389(12) 0.0466(14) 0.0648(16) -0.0013(10) -0.0008(11) 0.0000(11)
C12 0.0421(13) 0.0456(13) 0.0652(16) -0.0010(10) -0.0056(11) -0.0037(11)
C13 0.0417(13) 0.0599(15) 0.0606(15) 0.0026(11) -0.0051(11) -0.0062(12)
C14 0.0386(12) 0.0548(14) 0.0615(15) 0.0028(10) -0.0023(11) -0.0094(11)
C15 0.0411(13) 0.0677(16) 0.0540(14) -0.0034(11) -0.0093(11) -0.0035(12)
C16 0.0453(14) 0.0749(18) 0.0596(15) -0.0038(12) -0.0036(12) -0.0055(13)
C17 0.0370(12) 0.0616(15) 0.0564(15) -0.0028(11) -0.0010(11) -0.0014(12)
C18 0.0451(13) 0.0548(14) 0.0541(14) 0.0052(11) -0.0032(11) 0.0044(11)
C19 0.0481(13) 0.0471(13) 0.0549(14) -0.0011(11) 0.0006(11) 0.0005(11)
C20 0.0364(12) 0.0562(14) 0.0544(14) -0.0015(10) -0.0005(11) 0.0044(11)
C21 0.0458(14) 0.0509(15) 0.0831(19) 0.0057(11) -0.0064(13) 0.0089(13)
C22 0.0499(14) 0.0490(14) 0.086(2) -0.0052(12) -0.0043(14) -0.0047(13)
C23 0.122(3) 0.0499(16) 0.0619(18) 0.0174(16) 0.0018(17) -0.0008(13)
C24 0.0581(17) 0.097(2) 0.076(2) 0.0129(15) -0.0156(15) 0.0192(17)
O1W 0.104(2) 0.0987(17) 0.0698(15) -0.0214(15) -0.0146(14) 0.0143(12)
O2W 0.1143(19) 0.0535(12) 0.0948(18) -0.0154(12) -0.0341(15) 0.0146(12)

loop_
_atom_type_symbol
_atom_type_description
_atom_type_scat_dispersion_real
_atom_type_scat_dispersion_imag
_atom_type_scat_source
C C 0.0181 0.0091 'International Tables Vol C Tables 4.2.6.8 and 6.1.1.4'
H H 0.0000 0.0000 'International Tables Vol C Tables 4.2.6.8 and 6.1.1.4'
N N 0.0311 0.0180 'International Tables Vol C Tables 4.2.6.8 and 6.1.1.4'
O O 0.0492 0.0322 'International Tables Vol C Tables 4.2.6.8 and 6.1.1.4'
Cl Cl 0.3639 0.7018 'International Tables Vol C Tables 4.2.6.8 and 6.1.1.4'

loop_
_geom_angle_atom_site_label_1
_geom_angle_atom_site_label_2
_geom_angle_atom_site_label_3
_geom_angle
C4 O1 C7 117.0(2)
C5 O2 C8 117.19(19)
C19 O4 C23 117.45(19)
C20 O5 C24 116.9(2)
C11 N1 C10 122.6(2)
C11 N1 H1 116.1(16)
C10 N1 H1 121.2(16)
C15 N2 C14 112.89(19)
C15 N2 H2 108.8(16)
C14 N2 H2 108.9(16)
C15 N2 H3 108.8(13)
C14 N2 H3 108.5(14)
H2 N2 H3 109(2)
C2 C1 C6 118.3(2)
C2 C1 C9 121.6(2)
C6 C1 C9 120.1(2)
C1 C2 C3 120.0(2)
C1 C2 H2A 120.0
C3 C2 H2A 120.0
C4 C3 C2 121.6(2)
C4 C3 H3A 119.2
C2 C3 H3A 119.2
O1 C4 C3 125.7(2)
O1 C4 C5 115.6(2)
C3 C4 C5 118.7(2)
O2 C5 C6 125.1(2)
O2 C5 C4 115.5(2)
C6 C5 C4 119.3(2)
C5 C6 C1 122.0(2)
C5 C6 H6A 119.0
C1 C6 H6A 119.0
O1 C7 H7A 109.5
O1 C7 H7B 109.5
H7A C7 H7B 109.5
O1 C7 H7C 109.5
H7A C7 H7C 109.5
H7B C7 H7C 109.5
O2 C8 H8A 109.5
O2 C8 H8B 109.5
H8A C8 H8B 109.5
O2 C8 H8C 109.5
H8A C8 H8C 109.5
H8B C8 H8C 109.5
C1 C9 C10 111.61(19)
C1 C9 H9A 109.3
C10 C9 H9A 109.3
C1 C9 H9B 109.3
C10 C9 H9B 109.3
H9A C9 H9B 108.0
N1 C10 C9 111.15(19)
N1 C10 H10A 109.4
C9 C10 H10A 109.4
N1 C10 H10B 109.4
C9 C10 H10B 109.4
H10A C10 H10B 108.0
O3 C11 N1 121.3(2)
O3 C11 C12 122.0(2)
N1 C11 C12 116.7(2)
C11 C12 C13 111.3(2)
C11 C12 H12A 109.4
C13 C12 H12A 109.4
C11 C12 H12B 109.4
C13 C12 H12B 109.4
H12A C12 H12B 108.0
C14 C13 C12 111.4(2)
C14 C13 H13A 109.3
C12 C13 H13A 109.3
C14 C13 H13B 109.3
C12 C13 H13B 109.3
H13A C13 H13B 108.0
N2 C14 C13 111.5(2)
N2 C14 H14A 109.3
C13 C14 H14A 109.3
N2 C14 H14B 109.3
C13 C14 H14B 109.3
H14A C14 H14B 108.0
N2 C15 C16 112.3(2)
N2 C15 H15A 109.2
C16 C15 H15A 109.2
N2 C15 H15B 109.2
C16 C15 H15B 109.2
H15A C15 H15B 107.9
C17 C16 C15 109.2(2)
C17 C16 H16A 109.8
C15 C16 H16A 109.8
C17 C16 H16B 109.8
C15 C16 H16B 109.8
H16A C16 H16B 108.3
C22 C17 C18 117.9(2)
C22 C17 C16 122.1(2)
C18 C17 C16 119.9(2)
C19 C18 C17 121.1(2)
C19 C18 H18A 119.4
C17 C18 H18A 119.4
O4 C19 C18 124.6(2)
O4 C19 C20 115.3(2)
C18 C19 C20 120.1(2)
O5 C20 C21 125.5(2)
O5 C20 C19 116.0(2)
C21 C20 C19 118.5(2)
C20 C21 C22 120.8(2)
C20 C21 H21A 119.6
C22 C21 H21A 119.6
C17 C22 C21 121.6(2)
C17 C22 H22A 119.2
C21 C22 H22A 119.2
O4 C23 H23A 109.5
O4 C23 H23B 109.5
H23A C23 H23B 109.5
O4 C23 H23C 109.5
H23A C23 H23C 109.5
H23B C23 H23C 109.5
O5 C24 H24A 109.5
O5 C24 H24B 109.5
H24A C24 H24B 109.5
O5 C24 H24C 109.5
H24A C24 H24C 109.5
H24B C24 H24C 109.5
H1W1 O1W H2W1 111(4)
H1W2 O2W H2W2 113(3)

loop_
_geom_bond_atom_site_label_1
_geom_bond_atom_site_label_2
_geom_bond_distance
O1 C4 1.366(3)
O1 C7 1.431(3)
O2 C5 1.365(3)
O2 C8 1.423(3)
O3 C11 1.233(3)
O4 C19 1.374(3)
O4 C23 1.419(3)
O5 C20 1.363(3)
O5 C24 1.427(3)
N1 C11 1.334(3)
N1 C10 1.449(3)
N1 H1 0.86(2)
N2 C15 1.488(3)
N2 C14 1.490(3)
N2 H2 0.92(3)
N2 H3 0.99(3)
C1 C2 1.377(3)
C1 C6 1.392(3)
C1 C9 1.512(3)
C2 C3 1.392(3)
C2 H2A 0.9300
C3 C4 1.368(3)
C3 H3A 0.9300
C4 C5 1.405(3)
C5 C6 1.373(3)
C6 H6A 0.9300
C7 H7A 0.9600
C7 H7B 0.9600
C7 H7C 0.9600
C8 H8A 0.9600
C8 H8B 0.9600
C8 H8C 0.9600
C9 C10 1.517(3)
C9 H9A 0.9700
C9 H9B 0.9700
C10 H10A 0.9700
C10 H10B 0.9700
C11 C12 1.503(3)
C12 C13 1.525(3)
C12 H12A 0.9700
C12 H12B 0.9700
C13 C14 1.510(3)
C13 H13A 0.9700
C13 H13B 0.9700
C14 H14A 0.9700
C14 H14B 0.9700
C15 C16 1.521(3)
C15 H15A 0.9700
C15 H15B 0.9700
C16 C17 1.505(3)
C16 H16A 0.9700
C16 H16B 0.9700
C17 C22 1.369(3)
C17 C18 1.398(3)
C18 C19 1.375(3)
C18 H18A 0.9300
C19 C20 1.404(3)
C20 C21 1.374(3)
C21 C22 1.380(3)
C21 H21A 0.9300
C22 H22A 0.9300
C23 H23A 0.9600
C23 H23B 0.9600
C23 H23C 0.9600
C24 H24A 0.9600
C24 H24B 0.9600
C24 H24C 0.9600
O1W H1W1 0.86(5)
O1W H2W1 0.91(5)
O2W H1W2 0.96(4)
O2W H2W2 0.80(4)

loop_
_geom_hbond_atom_site_label_D
_geom_hbond_atom_site_label_H
_geom_hbond_atom_site_label_A
_geom_hbond_site_symmetry_A
_geom_hbond_distance_DH
_geom_hbond_distance_HA
_geom_hbond_distance_DA
_geom_hbond_angle_DHA
_geom_hbond_publ_flag
N1 H1 Cl1 3_666 0.87(2) 2.44(2) 3.300(2) 173(2) y
O2W H1W2 O3 1_555 0.95(5) 1.75(5) 2.704(3) 179(6) y
N2 H2 Cl1 1_555 0.92(3) 2.22(3) 3.127(2) 169(3) y
O2W H2W2 O1W 4_576 0.80(4) 1.97(4) 2.767(4) 171(4) y
N2 H3 O2W 3_676 0.99(2) 1.72(2) 2.709(3) 177(2) y
O1W H1W1 Cl1 3_666 0.87(5) 2.31(5) 3.177(3) 177(6) y
O1W H2W1 Cl1 1_555 0.91(4) 2.31(4) 3.194(4) 164(3) y
